data_7007831
loop_
_publ_author_name
'Hou, Xiu-Feng'
'Liu, Shu'
'Wang, Hui'
'Chen, Yin-Qiang'
'Jin, Guo-Xin'

_publ_section_title
;
 Binuclear half-sandwich cobalt(III) and rhodium(III)
 ortho-carboranedichalocogenolato complexes with ether chain-bridged
 bis(cyclopentadienyl) ligand.
;
_journal_issue 44
_journal_name_full 'Dalton transactions (Cambridge, England : 2003)'
_journal_page_first 5231
_journal_page_last 5239
_journal_paper_doi 10.1039/b611266h
_journal_year 2006
_chemical_formula_sum 'C16 H16 Co2 I4 O3'
_chemical_formula_weight 881.75
_chemical_name_systematic
;
?
;
_space_group_IT_number 2
_symmetry_cell_setting triclinic
_symmetry_space_group_name_Hall '-P 1'
_symmetry_space_group_name_H-M 'P -1'
_atom_sites_solution_hydrogens geom
_atom_sites_solution_primary direct
_atom_sites_solution_secondary difmap
_audit_creation_method SHELXL-97
_cell_angle_alpha 86.583(5)
_cell_angle_beta 85.367(4)
_cell_angle_gamma 82.294(4)
_cell_formula_units_Z 2
_cell_length_a 6.775(2)
_cell_length_b 12.876(4)
_cell_length_c 13.096(4)
_cell_measurement_reflns_used 661
_cell_measurement_temperature 298(2)
_cell_measurement_theta_max 23.512
_cell_measurement_theta_min 2.289
_cell_volume 1127.0(6)
_computing_cell_refinement 'Bruker SMART'
_computing_data_collection 'Bruker SMART'
_computing_data_reduction 'Bruker SHELXTL'
_computing_molecular_graphics 'Bruker SHELXTL'
_computing_publication_material 'Bruker SHELXTL'
_computing_structure_refinement 'SHELXL-97 (Sheldrick, 1997)'
_computing_structure_solution 'SHELXS-97 (Sheldrick, 1990)'
_diffrn_ambient_temperature 298(2)
_diffrn_measured_fraction_theta_full 0.986
_diffrn_measured_fraction_theta_max 0.986
_diffrn_measurement_device_type 'CCD area detector'
_diffrn_measurement_method 'phi and omega scans'
_diffrn_radiation_monochromator graphite
_diffrn_radiation_source 'fine-focus sealed tube'
_diffrn_radiation_type MoK\a
_diffrn_radiation_wavelength 0.71073
_diffrn_reflns_av_R_equivalents 0.0337
_diffrn_reflns_av_sigmaI/netI 0.0724
_diffrn_reflns_limit_h_max 7
_diffrn_reflns_limit_h_min -8
_diffrn_reflns_limit_k_max 11
_diffrn_reflns_limit_k_min -15
_diffrn_reflns_limit_l_max 15
_diffrn_reflns_limit_l_min -15
_diffrn_reflns_number 4756
_diffrn_reflns_theta_full 25.01
_diffrn_reflns_theta_max 25.01
_diffrn_reflns_theta_min 1.56
_exptl_absorpt_coefficient_mu 6.961
_exptl_absorpt_correction_T_max 0.7222
_exptl_absorpt_correction_T_min 0.5428
_exptl_absorpt_correction_type multi-scan
_exptl_absorpt_process_details SADABS
_exptl_crystal_colour black-purple
_exptl_crystal_density_diffrn 2.598
_exptl_crystal_density_method 'not measured'
_exptl_crystal_description block
_exptl_crystal_F_000 804
_exptl_crystal_size_max 0.10
_exptl_crystal_size_mid 0.08
_exptl_crystal_size_min 0.05
_refine_diff_density_max 1.106
_refine_diff_density_min -0.824
_refine_diff_density_rms 0.164
_refine_ls_extinction_method none
_refine_ls_goodness_of_fit_ref 0.813
_refine_ls_hydrogen_treatment constr
_refine_ls_matrix_type full
_refine_ls_number_parameters 226
_refine_ls_number_reflns 3916
_refine_ls_number_restraints 0
_refine_ls_restrained_S_all 0.813
_refine_ls_R_factor_all 0.0754
_refine_ls_R_factor_gt 0.0428
_refine_ls_shift/su_max 0.000
_refine_ls_shift/su_mean 0.000
_refine_ls_structure_factor_coef Fsqd
_refine_ls_weighting_details 'calc w=1/[\s^2^(Fo^2^)+(0.0439P)^2^+0.0000P] where P=(Fo^2^+2Fc^2^)/3'
_refine_ls_weighting_scheme calc
_refine_ls_wR_factor_gt 0.0881
_refine_ls_wR_factor_ref 0.0971
_reflns_number_gt 2313
_reflns_number_total 3916
_reflns_threshold_expression >2sigma(I)
_cod_data_source_file b611266h.txt
_cod_data_source_block f51207b
_cod_depositor_comments
;
The following automatic conversions were performed:
'_symmetry_cell_setting' value 'Triclinic' changed to 'triclinic'
according to '/home/saulius/struct/CIF-dictionaries/cif_core.dic'
dictionary named 'cif_core.dic' version 2.4.1 from 2010-06-29.

Automatic conversion script
Id: cif_fix_enum 1527 2010-12-29 10:47:43Z saulius 
;
_cod_original_cell_volume 1127.1(6)
_cod_original_sg_symbol_H-M P-1
_cod_database_code 7007831

loop_
_symmetry_equiv_pos_as_xyz
'x, y, z'
'-x, -y, -z'

loop_
_atom_site_label
_atom_site_type_symbol
_atom_site_fract_x
_atom_site_fract_y
_atom_site_fract_z
_atom_site_U_iso_or_equiv
_atom_site_adp_type
_atom_site_occupancy
_atom_site_symmetry_multiplicity
_atom_site_calc_flag
_atom_site_refinement_flags
_atom_site_disorder_assembly
_atom_site_disorder_group
Co1 Co -0.14608(18) 0.07026(9) 0.76495(10) 0.0409(3) Uani 1 1 d . . .
Co2 Co 0.07037(18) 0.37123(9) 0.18905(10) 0.0397(3) Uani 1 1 d . . .
I1 I -0.41410(10) 0.22740(5) 0.80198(6) 0.0622(2) Uani 1 1 d . . .
I2 I -0.33325(11) -0.00130(6) 0.62642(6) 0.0678(3) Uani 1 1 d . . .
I3 I -0.21081(10) 0.52419(5) 0.21610(6) 0.0565(2) Uani 1 1 d . . .
I4 I -0.09770(10) 0.28706(5) 0.05059(5) 0.0528(2) Uani 1 1 d . . .
C1 C -0.2787(16) -0.0044(8) 0.8611(10) 0.058(3) Uani 1 1 d . . .
O1 O -0.3566(13) -0.0505(7) 0.9187(7) 0.090(3) Uani 1 1 d . . .
C2 C -0.0607(16) 0.2966(8) 0.2850(9) 0.054(3) Uani 1 1 d . . .
O2 O -0.1444(12) 0.2501(6) 0.3429(6) 0.068(2) Uani 1 1 d . . .
C3 C 0.0715(14) 0.1689(8) 0.7759(8) 0.051(3) Uani 1 1 d . . .
H3 H 0.0469 0.2412 0.7981 0.061 Uiso 1 1 calc R . .
C4 C 0.1073(14) 0.0778(9) 0.8406(8) 0.057(3) Uani 1 1 d . . .
H4 H 0.1155 0.0756 0.9151 0.068 Uiso 1 1 calc R . .
C5 C 0.1382(14) -0.0070(8) 0.7793(9) 0.058(3) Uani 1 1 d . . .
H5 H 0.1711 -0.0805 0.8031 0.069 Uiso 1 1 calc R . .
C6 C 0.1227(13) 0.0303(7) 0.6746(8) 0.047(2) Uani 1 1 d . . .
H6 H 0.1407 -0.0124 0.6142 0.057 Uiso 1 1 calc R . .
C7 C 0.0721(14) 0.1388(7) 0.6753(8) 0.046(2) Uani 1 1 d . . .
C8 C 0.0400(14) 0.2132(7) 0.5843(8) 0.054(3) Uani 1 1 d . . .
H8A H -0.0719 0.2663 0.6006 0.065 Uiso 1 1 calc R . .
H8B H 0.0072 0.1753 0.5274 0.065 Uiso 1 1 calc R . .
C9 C 0.2219(15) 0.2655(8) 0.5527(7) 0.052(3) Uani 1 1 d . . .
H9A H 0.2607 0.2999 0.6105 0.062 Uiso 1 1 calc R . .
H9B H 0.3319 0.2133 0.5311 0.062 Uiso 1 1 calc R . .
O3 O 0.1795(10) 0.3411(5) 0.4702(5) 0.0577(19) Uani 1 1 d . . .
C10 C 0.3240(16) 0.4101(8) 0.4530(8) 0.061(3) Uani 1 1 d . . .
H10A H 0.4553 0.3709 0.4399 0.074 Uiso 1 1 calc R . .
H10B H 0.3260 0.4507 0.5129 0.074 Uiso 1 1 calc R . .
C11 C 0.2711(14) 0.4815(7) 0.3621(7) 0.049(3) Uani 1 1 d . . .
H11A H 0.3564 0.5367 0.3566 0.058 Uiso 1 1 calc R . .
H11B H 0.1344 0.5144 0.3743 0.058 Uiso 1 1 calc R . .
C12 C 0.2900(13) 0.4296(7) 0.2618(8) 0.044(2) Uani 1 1 d . . .
C13 C 0.3480(13) 0.3218(8) 0.2433(9) 0.053(3) Uani 1 1 d . . .
H13 H 0.3796 0.2651 0.2950 0.064 Uiso 1 1 calc R . .
C14 C 0.3540(14) 0.3116(9) 0.1345(10) 0.067(4) Uani 1 1 d . . .
H14 H 0.3906 0.2463 0.0987 0.081 Uiso 1 1 calc R . .
C15 C 0.3044(14) 0.4097(9) 0.0892(8) 0.053(3) Uani 1 1 d . . .
H15 H 0.2980 0.4259 0.0154 0.064 Uiso 1 1 calc R . .
C16 C 0.2688(13) 0.4821(8) 0.1645(8) 0.047(3) Uani 1 1 d . . .
H16 H 0.2309 0.5577 0.1525 0.057 Uiso 1 1 calc R . .

loop_
_atom_site_aniso_label
_atom_site_aniso_U_11
_atom_site_aniso_U_22
_atom_site_aniso_U_33
_atom_site_aniso_U_23
_atom_site_aniso_U_13
_atom_site_aniso_U_12
Co1 0.0410(8) 0.0411(7) 0.0409(8) -0.0023(6) -0.0013(6) -0.0074(6)
Co2 0.0390(7) 0.0424(7) 0.0389(8) -0.0011(6) -0.0024(6) -0.0105(6)
I1 0.0479(4) 0.0485(4) 0.0909(6) -0.0170(4) -0.0105(4) 0.0005(3)
I2 0.0536(5) 0.0898(6) 0.0657(6) -0.0322(4) -0.0045(4) -0.0172(4)
I3 0.0487(4) 0.0518(4) 0.0684(5) -0.0105(4) -0.0028(4) -0.0019(3)
I4 0.0591(5) 0.0566(4) 0.0462(5) -0.0083(3) -0.0076(3) -0.0154(3)
C1 0.050(7) 0.057(7) 0.066(9) 0.001(6) 0.000(6) -0.001(5)
O1 0.088(7) 0.082(6) 0.087(8) 0.017(5) 0.042(5) -0.008(5)
C2 0.048(7) 0.054(7) 0.061(8) -0.013(6) -0.009(6) -0.006(5)
O2 0.071(5) 0.082(5) 0.055(6) 0.017(4) -0.005(4) -0.032(4)
C3 0.047(6) 0.054(6) 0.057(8) 0.004(5) -0.012(5) -0.021(5)
C4 0.049(6) 0.084(8) 0.039(7) -0.002(6) -0.012(5) -0.011(6)
C5 0.043(6) 0.056(7) 0.069(9) 0.012(6) 0.007(6) -0.003(5)
C6 0.047(6) 0.050(6) 0.045(7) -0.001(5) 0.003(5) -0.010(5)
C7 0.044(6) 0.048(6) 0.045(7) 0.001(5) -0.004(5) -0.007(5)
C8 0.050(6) 0.059(6) 0.054(7) 0.013(5) -0.002(5) -0.021(5)
C9 0.061(7) 0.066(7) 0.029(6) 0.006(5) 0.001(5) -0.017(5)
O3 0.061(5) 0.071(5) 0.049(5) 0.017(4) -0.011(4) -0.040(4)
C10 0.070(8) 0.076(7) 0.043(7) 0.004(6) -0.011(6) -0.028(6)
C11 0.046(6) 0.055(6) 0.049(7) -0.002(5) 0.004(5) -0.029(5)
C12 0.040(6) 0.051(6) 0.045(7) -0.002(5) -0.008(5) -0.020(5)
C13 0.037(6) 0.052(6) 0.071(8) -0.010(6) -0.009(5) -0.003(5)
C14 0.038(6) 0.075(8) 0.092(10) -0.043(8) 0.006(6) -0.008(6)
C15 0.043(6) 0.076(8) 0.042(7) 0.005(6) 0.004(5) -0.023(6)
C16 0.040(6) 0.049(6) 0.058(7) 0.002(5) -0.003(5) -0.022(5)

loop_
_atom_type_symbol
_atom_type_description
_atom_type_scat_dispersion_real
_atom_type_scat_dispersion_imag
_atom_type_scat_source
C C 0.0033 0.0016 'International Tables Vol C Tables 4.2.6.8 and 6.1.1.4'
H H 0.0000 0.0000 'International Tables Vol C Tables 4.2.6.8 and 6.1.1.4'
Co Co 0.3494 0.9721 'International Tables Vol C Tables 4.2.6.8 and 6.1.1.4'
O O 0.0106 0.0060 'International Tables Vol C Tables 4.2.6.8 and 6.1.1.4'
I I -0.4742 1.8119 'International Tables Vol C Tables 4.2.6.8 and 6.1.1.4'

loop_
_geom_angle_atom_site_label_1
_geom_angle_atom_site_label_2
_geom_angle_atom_site_label_3
_geom_angle
_geom_angle_site_symmetry_1
_geom_angle_site_symmetry_3
_geom_angle_publ_flag
C1 Co1 C5 98.8(4) . . ?
C1 Co1 C4 98.8(5) . . ?
C5 Co1 C4 39.0(4) . . ?
C1 Co1 C7 164.6(4) . . ?
C5 Co1 C7 66.6(4) . . ?
C4 Co1 C7 66.8(4) . . ?
C1 Co1 C3 131.4(5) . . ?
C5 Co1 C3 65.6(4) . . ?
C4 Co1 C3 39.7(4) . . ?
C7 Co1 C3 39.2(4) . . ?
C1 Co1 C6 131.4(4) . . ?
C5 Co1 C6 40.2(4) . . ?
C4 Co1 C6 66.3(4) . . ?
C7 Co1 C6 38.9(3) . . ?
C3 Co1 C6 65.1(4) . . ?
C1 Co1 I1 87.6(3) . . ?
C5 Co1 I1 150.4(3) . . ?
C4 Co1 I1 111.6(3) . . ?
C7 Co1 I1 102.7(3) . . ?
C3 Co1 I1 88.5(3) . . ?
C6 Co1 I1 140.9(3) . . ?
C1 Co1 I2 89.4(4) . . ?
C5 Co1 I2 113.7(3) . . ?
C4 Co1 I2 152.3(3) . . ?
C7 Co1 I2 101.0(3) . . ?
C3 Co1 I2 139.2(3) . . ?
C6 Co1 I2 88.4(3) . . ?
I1 Co1 I2 95.11(5) . . ?
C2 Co2 C14 119.1(5) . . ?
C2 Co2 C15 158.0(4) . . ?
C14 Co2 C15 38.9(4) . . ?
C2 Co2 C13 94.3(4) . . ?
C14 Co2 C13 40.6(4) . . ?
C15 Co2 C13 66.7(4) . . ?
C2 Co2 C12 106.3(4) . . ?
C14 Co2 C12 67.6(4) . . ?
C15 Co2 C12 66.9(4) . . ?
C13 Co2 C12 40.1(3) . . ?
C2 Co2 C16 144.4(4) . . ?
C14 Co2 C16 65.6(4) . . ?
C15 Co2 C16 38.9(4) . . ?
C13 Co2 C16 66.2(4) . . ?
C12 Co2 C16 39.8(4) . . ?
C2 Co2 I3 88.0(3) . . ?
C14 Co2 I3 151.7(4) . . ?
C15 Co2 I3 113.5(3) . . ?
C13 Co2 I3 137.3(3) . . ?
C12 Co2 I3 98.5(3) . . ?
C16 Co2 I3 87.8(3) . . ?
C2 Co2 I4 88.9(3) . . ?
C14 Co2 I4 93.4(3) . . ?
C15 Co2 I4 93.9(3) . . ?
C13 Co2 I4 127.2(3) . . ?
C12 Co2 I4 159.6(3) . . ?
C16 Co2 I4 126.7(3) . . ?
I3 Co2 I4 95.37(5) . . ?
O1 C1 Co1 178.9(11) . . ?
O2 C2 Co2 178.5(10) . . ?
C7 C3 C4 108.6(9) . . ?
C7 C3 Co1 69.7(6) . . ?
C4 C3 Co1 69.3(6) . . ?
C7 C3 H3 125.7 . . ?
C4 C3 H3 125.7 . . ?
Co1 C3 H3 125.7 . . ?
C5 C4 C3 107.5(9) . . ?
C5 C4 Co1 70.4(6) . . ?
C3 C4 Co1 71.0(5) . . ?
C5 C4 H4 126.2 . . ?
C3 C4 H4 126.2 . . ?
Co1 C4 H4 126.2 . . ?
C4 C5 C6 108.6(9) . . ?
C4 C5 Co1 70.6(6) . . ?
C6 C5 Co1 71.7(6) . . ?
C4 C5 H5 125.7 . . ?
C6 C5 H5 125.7 . . ?
Co1 C5 H5 125.7 . . ?
C7 C6 C5 106.8(9) . . ?
C7 C6 Co1 69.0(6) . . ?
C5 C6 Co1 68.2(6) . . ?
C7 C6 H6 126.6 . . ?
C5 C6 H6 126.6 . . ?
Co1 C6 H6 126.6 . . ?
C6 C7 C3 108.3(9) . . ?
C6 C7 C8 126.9(9) . . ?
C3 C7 C8 124.6(9) . . ?
C6 C7 Co1 72.1(6) . . ?
C3 C7 Co1 71.2(6) . . ?
C8 C7 Co1 126.4(7) . . ?
C7 C8 C9 111.6(8) . . ?
C7 C8 H8A 109.3 . . ?
C9 C8 H8A 109.3 . . ?
C7 C8 H8B 109.3 . . ?
C9 C8 H8B 109.3 . . ?
H8A C8 H8B 108.0 . . ?
O3 C9 C8 109.5(8) . . ?
O3 C9 H9A 109.8 . . ?
C8 C9 H9A 109.8 . . ?
O3 C9 H9B 109.8 . . ?
C8 C9 H9B 109.8 . . ?
H9A C9 H9B 108.2 . . ?
C10 O3 C9 112.5(7) . . ?
O3 C10 C11 108.0(8) . . ?
O3 C10 H10A 110.1 . . ?
C11 C10 H10A 110.1 . . ?
O3 C10 H10B 110.1 . . ?
C11 C10 H10B 110.1 . . ?
H10A C10 H10B 108.4 . . ?
C10 C11 C12 115.2(8) . . ?
C10 C11 H11A 108.5 . . ?
C12 C11 H11A 108.5 . . ?
C10 C11 H11B 108.5 . . ?
C12 C11 H11B 108.5 . . ?
H11A C11 H11B 107.5 . . ?
C16 C12 C13 106.3(9) . . ?
C16 C12 C11 125.5(9) . . ?
C13 C12 C11 128.0(9) . . ?
C16 C12 Co2 70.4(5) . . ?
C13 C12 Co2 69.8(5) . . ?
C11 C12 Co2 128.4(7) . . ?
C12 C13 C14 107.2(9) . . ?
C12 C13 Co2 70.1(5) . . ?
C14 C13 Co2 69.2(5) . . ?
C12 C13 H13 126.4 . . ?
C14 C13 H13 126.4 . . ?
Co2 C13 H13 126.4 . . ?
C15 C14 C13 108.1(9) . . ?
C15 C14 Co2 70.8(6) . . ?
C13 C14 Co2 70.1(6) . . ?
C15 C14 H14 125.9 . . ?
C13 C14 H14 125.9 . . ?
Co2 C14 H14 125.9 . . ?
C14 C15 C16 109.0(10) . . ?
C14 C15 Co2 70.3(6) . . ?
C16 C15 Co2 71.2(6) . . ?
C14 C15 H15 125.5 . . ?
C16 C15 H15 125.5 . . ?
Co2 C15 H15 125.5 . . ?
C15 C16 C12 109.4(9) . . ?
C15 C16 Co2 69.9(5) . . ?
C12 C16 Co2 69.8(5) . . ?
C15 C16 H16 125.3 . . ?
C12 C16 H16 125.3 . . ?
Co2 C16 H16 125.3 . . ?

loop_
_geom_bond_atom_site_label_1
_geom_bond_atom_site_label_2
_geom_bond_distance
_geom_bond_site_symmetry_2
_geom_bond_publ_flag
Co1 C1 1.795(13) . ?
Co1 C5 2.063(10) . ?
Co1 C4 2.066(9) . ?
Co1 C7 2.071(10) . ?
Co1 C3 2.090(9) . ?
Co1 C6 2.110(10) . ?
Co1 I1 2.5722(15) . ?
Co1 I2 2.5754(15) . ?
Co2 C2 1.788(13) . ?
Co2 C14 2.059(10) . ?
Co2 C15 2.065(10) . ?
Co2 C13 2.071(9) . ?
Co2 C12 2.074(8) . ?
Co2 C16 2.083(9) . ?
Co2 I3 2.5693(15) . ?
Co2 I4 2.5803(14) . ?
C1 O1 1.080(12) . ?
C2 O2 1.105(12) . ?
C3 C7 1.394(14) . ?
C3 C4 1.412(13) . ?
C3 H3 0.9800 . ?
C4 C5 1.377(13) . ?
C4 H4 0.9800 . ?
C5 C6 1.434(13) . ?
C5 H5 0.9800 . ?
C6 C7 1.393(12) . ?
C6 H6 0.9800 . ?
C7 C8 1.496(13) . ?
C8 C9 1.499(12) . ?
C8 H8A 0.9700 . ?
C8 H8B 0.9700 . ?
C9 O3 1.431(10) . ?
C9 H9A 0.9700 . ?
C9 H9B 0.9700 . ?
O3 C10 1.405(11) . ?
C10 C11 1.497(13) . ?
C10 H10A 0.9700 . ?
C10 H10B 0.9700 . ?
C11 C12 1.498(12) . ?
C11 H11A 0.9700 . ?
C11 H11B 0.9700 . ?
C12 C16 1.415(13) . ?
C12 C13 1.422(12) . ?
C13 C14 1.434(15) . ?
C13 H13 0.9800 . ?
C14 C15 1.375(14) . ?
C14 H14 0.9800 . ?
C15 C16 1.381(13) . ?
C15 H15 0.9800 . ?
C16 H16 0.9800 . ?
